data_2016448
loop_
_publ_author_name
'F\"arnb\"ack, Magnus'
'Eriksson, Lars'
'Widmalm, G\"oran'

_publ_section_title
;
 Methyl 2-<i>O</i>-\b-<small>L</small>-fucopyranosyl
 \a-<small>D</small>-glucopyranoside monohydrate: a synchrotron study
;
_journal_coeditor_code SF3069
_journal_issue 2
_journal_name_full 'Acta Crystallographica Section C'
_journal_page_first o31
_journal_page_last o32
_journal_paper_doi 10.1107/S0108270107059756
_journal_volume 64
_journal_year 2008
_chemical_formula_iupac 'C13 H24 O10, H2 O'
_chemical_formula_moiety 'C13 H24 O10, H2 O'
_chemical_formula_sum 'C13 H26 O11'
_chemical_formula_weight 358.34
_chemical_name_systematic
;
Methyl 2-<i>O</i>-\b-L-fucopyranosyl \a-D-glucopyranoside monohydrate
;
_space_group_IT_number 4
_symmetry_cell_setting monoclinic
_symmetry_space_group_name_Hall 'P 2yb'
_symmetry_space_group_name_H-M 'P 1 21 1'
_atom_sites_solution_hydrogens geom
_atom_sites_solution_primary direct
_atom_sites_solution_secondary difmap
_audit_creation_method 'Manual editing of cif produced by SHELXL-97 '
_cell_angle_alpha 90.000
_cell_angle_beta 96.876(12)
_cell_angle_gamma 90.000
_cell_formula_units_Z 2
_cell_length_a 7.166(2)
_cell_length_b 6.3924(16)
_cell_length_c 18.518(4)
_cell_measurement_reflns_used 4040
_cell_measurement_temperature 100(2)
_cell_measurement_theta_max 32.11
_cell_measurement_theta_min 1.36
_cell_volume 842.2(4)
_computing_cell_refinement 'SAINT (Bruker, 1997)'
_computing_data_collection 'SMART (Bruker, 1997)'
_computing_data_reduction 'SAINT (Bruker, 1997)'
_computing_molecular_graphics 'Diamond (Bergerhoff, 1996)'
_computing_publication_material 'Platon (Spek,2003)'
_computing_structure_refinement 'SHELXL97 (Sheldrick, 1997)'
_computing_structure_solution 'SHELXS97 (Sheldrick, 1990)'
_diffrn_ambient_temperature 100(2)
_diffrn_detector_area_resol_mean 10
_diffrn_measured_fraction_theta_full 0.999
_diffrn_measured_fraction_theta_max 0.999
_diffrn_measurement_device_type 'Smart 1K CCD'
_diffrn_measurement_method '\w scan at different \f'
_diffrn_radiation_monochromator silicon
_diffrn_radiation_source 'Beamline I711, Maxlab'
_diffrn_radiation_type synchrotron
_diffrn_radiation_wavelength 0.872
_diffrn_reflns_av_R_equivalents 0.0729
_diffrn_reflns_av_sigmaI/netI 0.0566
_diffrn_reflns_limit_h_max 8
_diffrn_reflns_limit_h_min -8
_diffrn_reflns_limit_k_max 7
_diffrn_reflns_limit_k_min -7
_diffrn_reflns_limit_l_max 22
_diffrn_reflns_limit_l_min -22
_diffrn_reflns_number 4040
_diffrn_reflns_theta_full 32.12
_diffrn_reflns_theta_max 32.12
_diffrn_reflns_theta_min 1.36
_diffrn_standards_number 0
_exptl_absorpt_coefficient_mu 0.204
_exptl_absorpt_correction_T_max 0.99
_exptl_absorpt_correction_T_min 0.97
_exptl_absorpt_correction_type multi-scan
_exptl_absorpt_process_details '(SADABS; Sheldrick, 2002)'
_exptl_crystal_colour colourless
_exptl_crystal_density_diffrn 1.413
_exptl_crystal_density_method 'not measured'
_exptl_crystal_description block
_exptl_crystal_F_000 384
_exptl_crystal_size_max 0.12
_exptl_crystal_size_mid 0.06
_exptl_crystal_size_min 0.03
_refine_diff_density_max 0.267
_refine_diff_density_min -0.304
_refine_ls_extinction_method none
_refine_ls_goodness_of_fit_ref 1.071
_refine_ls_hydrogen_treatment mixed
_refine_ls_matrix_type full
_refine_ls_number_parameters 229
_refine_ls_number_reflns 1751
_refine_ls_number_restraints 4
_refine_ls_restrained_S_all 1.070
_refine_ls_R_factor_all 0.0455
_refine_ls_R_factor_gt 0.0450
_refine_ls_shift/su_max 0.000
_refine_ls_shift/su_mean 0.000
_refine_ls_structure_factor_coef Fsqd
_refine_ls_weighting_details 'calc w=1/[\s^2^(Fo^2^)+(0.0958P)^2^+0.2168P] where P=(Fo^2^+2Fc^2^)/3'
_refine_ls_weighting_scheme calc
_refine_ls_wR_factor_gt 0.1197
_refine_ls_wR_factor_ref 0.1201
_reflns_number_gt 1726
_reflns_number_total 1751
_reflns_threshold_expression I>2\s(I)
_cod_data_source_file sf3069.cif
_cod_data_source_block I
_cod_original_cell_volume 842.1(4)
_cod_original_sg_symbol_H-M 'P 21'
_cod_database_code 2016448
_cod_database_fobs_code 2016448

loop_
_symmetry_equiv_pos_as_xyz
'x, y, z'
'-x, y+1/2, -z'

loop_
_atom_site_type_symbol
_atom_site_label
_atom_site_fract_x
_atom_site_fract_y
_atom_site_fract_z
_atom_site_U_iso_or_equiv
_atom_site_adp_type
_atom_site_calc_flag
_atom_site_refinement_flags
_atom_site_occupancy
C C1F 0.6866(4) 0.5242(5) 0.82828(13) 0.0164(6) Uani d . 1
H H1F 0.7541 0.4015 0.8526 0.020 Uiso calc R 1
C C2F 0.5415(4) 0.6075(5) 0.87476(14) 0.0166(5) Uani d . 1
H H2F 0.4801 0.7343 0.8508 0.020 Uiso calc R 1
O O2F 0.3992(3) 0.4550(4) 0.88512(10) 0.0202(4) Uani d . 1
H H2FA 0.3120 0.4625 0.8506 0.030 Uiso calc R 1
C C3F 0.6442(4) 0.6692(5) 0.94856(14) 0.0180(6) Uani d . 1
H H3F 0.7049 0.5415 0.9721 0.022 Uiso calc R 1
O O3F 0.5090(3) 0.7437(4) 0.99226(11) 0.0197(5) Uani d . 1
H H3FA 0.5639 0.7908 1.0315 0.030 Uiso calc R 1
C C4F 0.7986(4) 0.8299(5) 0.93802(14) 0.0195(6) Uani d . 1
H H4F 0.8762 0.8521 0.9860 0.023 Uiso calc R 1
O O4F 0.7200(3) 1.0270(4) 0.91348(11) 0.0234(5) Uani d . 1
H H4FA 0.6418 1.0659 0.9411 0.035 Uiso calc R 1
C C5F 0.9283(4) 0.7509(5) 0.88367(14) 0.0177(6) Uani d . 1
H H5F 0.9979 0.6258 0.9052 0.021 Uiso calc R 1
C C6F 1.0709(4) 0.9101(5) 0.86421(15) 0.0210(6) Uani d . 1
H H6FA 1.1507 0.8466 0.8307 0.031 Uiso calc R 1
H H6FB 1.1491 0.9553 0.9085 0.031 Uiso calc R 1
H H6FC 1.0052 1.0312 0.8408 0.031 Uiso calc R 1
O O5F 0.8173(3) 0.6873(4) 0.81700(10) 0.0187(4) Uani d . 1
C C1G 0.5949(3) 0.1173(5) 0.70603(14) 0.0155(5) Uani d . 1
H H1G 0.6078 0.0400 0.7533 0.019 Uiso calc R 1
O O1G 0.4002(3) 0.1525(3) 0.68338(10) 0.0180(4) Uani d . 1
C C7G 0.2951(4) -0.0382(5) 0.67637(15) 0.0219(6) Uani d . 1
H H7GA 0.1631 -0.0071 0.6597 0.033 Uiso calc R 1
H H7GB 0.3042 -0.1088 0.7236 0.033 Uiso calc R 1
H H7GC 0.3461 -0.1294 0.6410 0.033 Uiso calc R 1
C C2G 0.6966(4) 0.3295(4) 0.71767(14) 0.0160(5) Uani d . 1
H H2G 0.8231 0.3045 0.7454 0.019 Uiso calc R 1
O O2G 0.5932(2) 0.4649(3) 0.75958(10) 0.0165(4) Uani d . 1
C C3G 0.7239(4) 0.4418(5) 0.64713(14) 0.0189(6) Uani d . 1
H H3G 0.6020 0.5083 0.6274 0.023 Uiso calc R 1
O O3G 0.8626(3) 0.6018(4) 0.66041(10) 0.0193(4) Uani d . 1
H H3GA 0.8174 0.7032 0.6814 0.029 Uiso calc R 1
C C4G 0.7865(4) 0.2958(5) 0.58885(14) 0.0177(6) Uani d . 1
H H4G 0.9223 0.2598 0.6015 0.021 Uiso calc R 1
O O4G 0.7615(3) 0.4042(4) 0.52147(10) 0.0200(4) Uani d . 1
H H4GA 0.8594 0.3934 0.5009 0.030 Uiso calc R 1
C C5G 0.6690(4) 0.0952(5) 0.58384(14) 0.0163(5) Uani d . 1
H H5G 0.5347 0.1336 0.5687 0.020 Uiso calc R 1
C C6G 0.7281(4) -0.0631(5) 0.53008(14) 0.0193(6) Uani d . 1
H H6GA 0.6467 -0.1883 0.5301 0.023 Uiso calc R 1
H H6GB 0.7102 -0.0020 0.4806 0.023 Uiso calc R 1
O O6G 0.9240(3) -0.1260(3) 0.54754(10) 0.0196(4) Uani d . 1
H H6G 0.9322 -0.2163 0.5807 0.029 Uiso calc R 1
O O5G 0.6813(3) -0.0032(3) 0.65409(10) 0.0171(4) Uani d . 1
O OW 0.1665(3) 0.4184(4) 0.75899(11) 0.0250(5) Uani d D 1
H HW1 0.081(4) 0.506(6) 0.7297(15) 0.038 Uiso d D 1
H HW2 0.239(5) 0.353(6) 0.7255(14) 0.038 Uiso d D 1

loop_
_atom_site_aniso_label
_atom_site_aniso_U_11
_atom_site_aniso_U_22
_atom_site_aniso_U_33
_atom_site_aniso_U_12
_atom_site_aniso_U_13
_atom_site_aniso_U_23
C1F 0.0177(12) 0.0174(14) 0.0134(11) -0.0042(12) -0.0007(9) -0.0012(11)
C2F 0.0180(11) 0.0162(13) 0.0163(11) -0.0016(11) 0.0051(9) 0.0014(10)
O2F 0.0200(9) 0.0205(11) 0.0203(9) -0.0034(9) 0.0032(7) -0.0002(8)
C3F 0.0196(12) 0.0177(13) 0.0179(12) 0.0016(11) 0.0073(10) -0.0010(11)
O3F 0.0230(9) 0.0206(12) 0.0165(9) -0.0011(8) 0.0070(7) -0.0016(9)
C4F 0.0200(12) 0.0182(14) 0.0206(13) 0.0040(11) 0.0031(10) -0.0003(12)
O4F 0.0285(11) 0.0158(11) 0.0281(10) 0.0026(9) 0.0118(8) 0.0030(8)
C5F 0.0190(12) 0.0180(14) 0.0162(11) -0.0005(12) 0.0029(10) -0.0010(12)
C6F 0.0202(12) 0.0200(15) 0.0237(13) -0.0022(13) 0.0064(10) 0.0000(12)
O5F 0.0193(9) 0.0194(11) 0.0175(9) -0.0029(9) 0.0032(7) -0.0013(8)
C1G 0.0132(11) 0.0155(14) 0.0190(11) 0.0008(11) 0.0059(9) -0.0008(11)
O1G 0.0161(9) 0.0154(11) 0.0224(9) 0.0010(8) 0.0014(7) -0.0015(8)
C7G 0.0213(13) 0.0212(15) 0.0235(13) -0.0029(12) 0.0031(11) -0.0018(12)
C2G 0.0172(11) 0.0124(13) 0.0189(12) 0.0004(11) 0.0043(9) -0.0041(11)
O2G 0.0193(8) 0.0155(10) 0.0154(8) 0.0019(8) 0.0046(7) -0.0033(8)
C3G 0.0169(12) 0.0223(15) 0.0178(12) -0.0004(12) 0.0034(9) -0.0008(12)
O3G 0.0222(9) 0.0158(10) 0.0206(9) -0.0017(8) 0.0059(7) -0.0031(8)
C4G 0.0225(13) 0.0127(14) 0.0182(12) -0.0008(11) 0.0040(10) -0.0004(10)
O4G 0.0242(10) 0.0198(11) 0.0170(9) 0.0014(9) 0.0060(7) 0.0032(9)
C5G 0.0192(11) 0.0161(13) 0.0139(11) 0.0024(11) 0.0028(9) 0.0002(11)
C6G 0.0225(13) 0.0179(14) 0.0180(12) 0.0021(13) 0.0043(10) -0.0023(12)
O6G 0.0221(9) 0.0153(11) 0.0221(9) 0.0005(8) 0.0058(7) 0.0000(8)
O5G 0.0206(9) 0.0160(10) 0.0151(9) 0.0003(8) 0.0034(7) -0.0014(8)
OW 0.0188(9) 0.0315(13) 0.0246(10) 0.0059(10) 0.0017(8) -0.0016(10)

loop_
_atom_type_symbol
_atom_type_description
_atom_type_scat_dispersion_real
_atom_type_scat_dispersion_imag
_atom_type_scat_source
C C 0.0033 0.0016 'International Tables Vol C Tables 4.2.6.8 and 6.1.1.4'
H H 0.0000 0.0000 'International Tables Vol C Tables 4.2.6.8 and 6.1.1.4'
O O 0.0106 0.0060 'International Tables Vol C Tables 4.2.6.8 and 6.1.1.4'

loop_
_geom_angle_atom_site_label_1
_geom_angle_atom_site_label_2
_geom_angle_atom_site_label_3
_geom_angle
O2G C1F O5F 108.1(2)
O2G C1F C2F 108.7(2)
O5F C1F C2F 109.3(2)
O2G C1F H1F 110.3
O5F C1F H1F 110.3
C2F C1F H1F 110.3
O2F C2F C1F 112.4(2)
O2F C2F C3F 109.2(2)
C1F C2F C3F 107.9(2)
O2F C2F H2F 109.1
C1F C2F H2F 109.1
C3F C2F H2F 109.1
C2F O2F H2FA 109.5
O3F C3F C2F 108.0(2)
O3F C3F C4F 113.5(3)
C2F C3F C4F 109.6(2)
O3F C3F H3F 108.5
C2F C3F H3F 108.5
C4F C3F H3F 108.5
C3F O3F H3FA 109.5
O4F C4F C5F 109.1(2)
O4F C4F C3F 111.5(2)
C5F C4F C3F 111.4(2)
O4F C4F H4F 108.3
C5F C4F H4F 108.3
C3F C4F H4F 108.3
C4F O4F H4FA 109.5
O5F C5F C6F 107.7(2)
O5F C5F C4F 109.8(2)
C6F C5F C4F 114.4(3)
O5F C5F H5F 108.3
C6F C5F H5F 108.3
C4F C5F H5F 108.3
C5F C6F H6FA 109.5
C5F C6F H6FB 109.5
H6FA C6F H6FB 109.5
C5F C6F H6FC 109.5
H6FA C6F H6FC 109.5
H6FB C6F H6FC 109.5
C1F O5F C5F 112.5(2)
O1G C1G O5G 112.0(2)
O1G C1G C2G 109.4(2)
O5G C1G C2G 109.41(19)
O1G C1G H1G 108.7
O5G C1G H1G 108.7
C2G C1G H1G 108.7
C1G O1G C7G 112.2(2)
O1G C7G H7GA 109.5
O1G C7G H7GB 109.5
H7GA C7G H7GB 109.5
O1G C7G H7GC 109.5
H7GA C7G H7GC 109.5
H7GB C7G H7GC 109.5
O2G C2G C3G 108.0(2)
O2G C2G C1G 110.0(2)
C3G C2G C1G 113.7(2)
O2G C2G H2G 108.4
C3G C2G H2G 108.4
C1G C2G H2G 108.4
C1F O2G C2G 115.5(2)
O3G C3G C2G 110.4(2)
O3G C3G C4G 107.5(2)
C2G C3G C4G 113.3(3)
O3G C3G H3G 108.5
C2G C3G H3G 108.5
C4G C3G H3G 108.5
C3G O3G H3GA 109.5
O4G C4G C5G 110.2(2)
O4G C4G C3G 107.7(2)
C5G C4G C3G 110.3(2)
O4G C4G H4G 109.5
C5G C4G H4G 109.5
C3G C4G H4G 109.5
C4G O4G H4GA 109.5
O5G C5G C6G 108.1(2)
O5G C5G C4G 109.7(2)
C6G C5G C4G 113.8(2)
O5G C5G H5G 108.3
C6G C5G H5G 108.3
C4G C5G H5G 108.3
O6G C6G C5G 112.1(2)
O6G C6G H6GA 109.2
C5G C6G H6GA 109.2
O6G C6G H6GB 109.2
C5G C6G H6GB 109.2
H6GA C6G H6GB 107.9
C6G O6G H6G 109.5
C1G O5G C5G 112.8(2)
HW1 OW HW2 104.5(14)

loop_
_geom_bond_atom_site_label_1
_geom_bond_atom_site_label_2
_geom_bond_distance
_geom_bond_publ_flag
C1F O2G 1.416(3) ?
C1F O5F 1.434(4) ?
C1F C2F 1.523(4) ?
C1F H1F 1.0000 ?
C2F O2F 1.440(3) ?
C2F C3F 1.525(4) ?
C2F H2F 1.0000 ?
O2F H2FA 0.8400 ?
C3F O3F 1.417(3) ?
C3F C4F 1.540(4) ?
C3F H3F 1.0000 ?
O3F H3FA 0.8400 ?
C4F O4F 1.432(4) ?
C4F C5F 1.535(4) ?
C4F H4F 1.0000 ?
O4F H4FA 0.8400 ?
C5F O5F 1.445(3) ?
C5F C6F 1.516(4) ?
C5F H5F 1.0000 ?
C6F H6FA 0.9800 ?
C6F H6FB 0.9800 ?
C6F H6FC 0.9800 ?
C1G O1G 1.426(3) ?
C1G O5G 1.430(3) ?
C1G C2G 1.543(4) ?
C1G H1G 1.0000 ?
O1G C7G 1.430(4) ?
C7G H7GA 0.9800 ?
C7G H7GB 0.9800 ?
C7G H7GC 0.9800 ?
C2G O2G 1.428(3) ?
C2G C3G 1.523(4) ?
C2G H2G 1.0000 ?
C3G O3G 1.427(4) ?
C3G C4G 1.534(4) ?
C3G H3G 1.0000 ?
O3G H3GA 0.8400 ?
C4G O4G 1.420(3) ?
C4G C5G 1.531(4) ?
C4G H4G 1.0000 ?
O4G H4GA 0.8400 ?
C5G O5G 1.438(3) ?
C5G C6G 1.515(4) ?
C5G H5G 1.0000 ?
C6G O6G 1.458(3) ?
C6G H6GA 0.9900 ?
C6G H6GB 0.9900 ?
O6G H6G 0.8400 ?
OW HW1 0.950(10) ?
OW HW2 0.950(10) ?
H1f H2g 2.19 y

loop_
_geom_hbond_atom_site_label_D
_geom_hbond_atom_site_label_H
_geom_hbond_atom_site_label_A
_geom_hbond_site_symmetry_A
_geom_hbond_distance_DH
_geom_hbond_distance_HA
_geom_hbond_distance_DA
_geom_hbond_angle_DHA
_geom_hbond_publ_flag
O2f H2fA OW . 0.84 1.903 2.712(3) 162 yes
O3f H3fA O2f 2_657 0.84 1.859 2.657(3) 158 yes
O4f H4fA O3f 2_657 0.84 2.074 2.888(3) 163 yes
O3g H3gA O5g 1_565 0.84 2.147 2.835(3) 139 yes
O3g H3gA O5f . 0.84 2.514 3.006(3) 118 yes
O4g H4gA O6g 2_756 0.84 1.888 2.728(3) 178 yes
O6g H6g O3g 1_545 0.84 1.989 2.795(3) 160 yes
OW HW1 O3g 1_455 0.95(5) 2.00(5) 2.915(3) 161(3) yes
OW HW2 O1g . 0.95(5) 1.95(5) 2.866(3) 161(3) yes

loop_
_geom_torsion_atom_site_label_1
_geom_torsion_atom_site_label_2
_geom_torsion_atom_site_label_3
_geom_torsion_atom_site_label_4
_geom_torsion
_geom_torsion_publ_flag
O2G C1F C2F O2F 59.2(3) ?
O5F C1F C2F O2F 176.9(2) ?
O2G C1F C2F C3F 179.6(2) ?
O5F C1F C2F C3F -62.6(3) ?
O2F C2F C3F O3F -56.6(3) ?
C1F C2F C3F O3F -179.1(2) ?
O2F C2F C3F C4F 179.2(2) ?
C1F C2F C3F C4F 56.7(3) ?
O3F C3F C4F O4F -51.6(3) ?
C2F C3F C4F O4F 69.3(3) ?
O3F C3F C4F C5F -173.7(2) ?
C2F C3F C4F C5F -52.8(3) ?
O4F C4F C5F O5F -71.0(3) ?
C3F C4F C5F O5F 52.5(3) ?
O4F C4F C5F C6F 50.2(3) ?
C3F C4F C5F C6F 173.7(2) ?
O2G C1F O5F C5F -176.6(2) ?
C2F C1F O5F C5F 65.3(3) ?
C6F C5F O5F C1F 175.5(2) ?
C4F C5F O5F C1F -59.3(3) ?
O5G C1G O1G C7G 62.5(3) y
C2G C1G O1G C7G -176.0(2) y
O1G C1G C2G O2G 47.2(3) ?
O5G C1G C2G O2G 170.2(2) ?
O1G C1G C2G C3G -74.0(3) ?
O5G C1G C2G C3G 49.0(3) ?
O5F C1F O2G C2G 79.1(3) y
C2F C1F O2G C2G -162.4(2) ?
C3G C2G O2G C1F -119.0(2) y
C1G C2G O2G C1F 116.5(2) y
O2G C2G C3G O3G 74.4(3) ?
C1G C2G C3G O3G -163.3(2) ?
O2G C2G C3G C4G -165.0(2) ?
C1G C2G C3G C4G -42.7(3) ?
O3G C3G C4G O4G -72.2(3) ?
C2G C3G C4G O4G 165.6(2) ?
O3G C3G C4G C5G 167.5(2) ?
C2G C3G C4G C5G 45.3(3) ?
O4G C4G C5G O5G -174.6(2) ?
C3G C4G C5G O5G -55.8(3) ?
O4G C4G C5G C6G 64.1(3) ?
C3G C4G C5G C6G -177.1(2) ?
O5G C5G C6G O6G -63.6(3) y
C4G C5G C6G O6G 58.5(3) ?
O1G C1G O5G C5G 59.6(3) ?
C2G C1G O5G C5G -61.8(3) ?
C6G C5G O5G C1G -168.7(2) ?
C4G C5G O5G C1G 66.7(3) ?
C1F O2G C2G H2G -1.8 y
H1F C1F O2G C2G -41.5 y
C7G O1G C1G H1G -57.5 y

loop_
_cod_related_entry_id
_cod_related_entry_database
_cod_related_entry_code
1 ChemSpider 21195637
